data_4120707
loop_
_publ_author_name
'Stephan Salzinger'
'Benedikt S. Soller'
'Andriy Plikhta'
'Uwe B. Seemann'
'Eberhardt Herdtweck'
'Bernhard Rieger'

_publ_contact_author_address
;
       Department Chemie,
       Lehrstuhl f\"ur Anorganische Chemie,
       Technische Universit\"at M\"unchen,
       Lichtenbergstrasse 4,
       D-85747 Garching bei M\"unchen,
       Germany.
;
_publ_contact_author_email eberhardt.herdtweck@ch.tum.de
_publ_contact_author_fax '+49(0)89 289 13473'
_publ_contact_author_name
;
       Dr. Eberhardt Herdtweck
;
_publ_contact_author_phone '+49(0)89 289 13143'
_publ_section_title
;
 Mechanistic Studies on Initiation and Propagation of Rare Earth
 Metal-Mediated Group Transfer Polymerization of Vinylphosphonates
;
_journal_name_full 'Journal of the American Chemical Society'
_journal_page_first 13030
_journal_page_last 13040
_journal_paper_doi 10.1021/ja404457f
_journal_volume 135
_journal_year 2013
_chemical_absolute_configuration ad
_chemical_formula_moiety 'C16 H23 Cl Ho O3 P'
_chemical_formula_sum 'C16 H23 Cl Ho O3 P'
_chemical_formula_weight 494.69
_chemical_name_systematic ?
_space_group_IT_number 33
_symmetry_cell_setting orthorhombic
_symmetry_Int_Tables_number 33
_symmetry_space_group_name_Hall 'P 2c -2n'
_symmetry_space_group_name_H-M 'P n a 21'
_atom_sites_solution_hydrogens geom
_atom_sites_solution_primary direct
_atom_sites_solution_secondary difmap
_audit_creation_date 22-Jun-10
_audit_creation_method 'PLATON <TABLE ACC> option'
_audit_update_record
;
   22-Jun-10  Updated by the Author E.H.
              Text writing by E.H.
              Checkcif    OK
   22-Mar-13  Updated by the Author E.H.
;
_cell_angle_alpha 90
_cell_angle_beta 90
_cell_angle_gamma 90
_cell_formula_units_Z 4
_cell_length_a 20.7465(6)
_cell_length_b 11.7265(4)
_cell_length_c 7.8125(3)
_cell_measurement_reflns_used 9797
_cell_measurement_temperature 123(1)
_cell_measurement_theta_max 25.42
_cell_measurement_theta_min 1.96
_cell_volume 1900.65(11)
_computing_cell_refinement 'SAINT (Bruker, 2008b)'
_computing_data_collection 'APEX II Control Software (Bruker, 2008a)'
_computing_data_reduction 'SAINT (Bruker, 2008b)'
_computing_molecular_graphics 'PLATON (Spek, 2010)'
_computing_publication_material 'PLATON (Spek, 2010)'
_computing_structure_refinement 'SHELXL97 (Sheldrick, 1998)'
_computing_structure_solution 'SIR92 (Altomare, 1994)'
_diffrn_ambient_temperature 123(1)
_diffrn_detector ' CCD plate '
_diffrn_detector_area_resol_mean 16
_diffrn_measured_fraction_theta_full 0.994
_diffrn_measured_fraction_theta_max 0.994
_diffrn_measurement_device ' \k-geometry diffractometer '
_diffrn_measurement_device_type ' Bruker APEX-II CCD '
_diffrn_measurement_method ' phi- and omega-rotation '
_diffrn_radiation_monochromator graphite
_diffrn_radiation_source 'rotating anode FR591'
_diffrn_radiation_type 'Mo K\a'
_diffrn_radiation_wavelength 0.71073
_diffrn_reflns_av_R_equivalents 0.0440
_diffrn_reflns_av_sigmaI/netI 0.0179
_diffrn_reflns_limit_h_max 25
_diffrn_reflns_limit_h_min -24
_diffrn_reflns_limit_k_max 14
_diffrn_reflns_limit_k_min -14
_diffrn_reflns_limit_l_max 9
_diffrn_reflns_limit_l_min -9
_diffrn_reflns_number 51428
_diffrn_reflns_theta_full 25.42
_diffrn_reflns_theta_max 25.42
_diffrn_reflns_theta_min 1.96
_diffrn_standards_decay_% 0
_exptl_absorpt_coefficient_mu 4.395
_exptl_absorpt_correction_T_max 0.7452
_exptl_absorpt_correction_T_min 0.2508
_exptl_absorpt_correction_type multi-scan
_exptl_absorpt_process_details 'SADABS, Bruker, 2008b'
_exptl_crystal_colour colorless
_exptl_crystal_density_diffrn 1.729
_exptl_crystal_density_meas ?
_exptl_crystal_density_method none
_exptl_crystal_description fragment
_exptl_crystal_F_000 968
_exptl_crystal_size_max 0.64
_exptl_crystal_size_mid 0.51
_exptl_crystal_size_min 0.18
_refine_diff_density_max 0.912
_refine_diff_density_min -0.731
_refine_diff_density_rms 0.062
_refine_ls_abs_structure_details 'Flack H D (1983), Acta Cryst. A39, 876-881'
_refine_ls_abs_structure_Flack 0.067(8)
_refine_ls_extinction_coef 0.00238(15)
_refine_ls_extinction_expression Fc^*^=kFc[1+0.001xFc^2^\l^3^/sin(2\q)]^-1/4^
_refine_ls_extinction_method SHELXL
_refine_ls_goodness_of_fit_ref 1.197
_refine_ls_hydrogen_treatment constr
_refine_ls_matrix_type full
_refine_ls_number_parameters 202
_refine_ls_number_reflns 3487
_refine_ls_number_restraints 1
_refine_ls_restrained_S_all 1.197
_refine_ls_R_factor_all 0.0145
_refine_ls_R_factor_gt 0.0144
_refine_ls_shift/su_max 0.001
_refine_ls_shift/su_mean 0.000
_refine_ls_structure_factor_coef Fsqd
_refine_ls_weighting_details 'w=1/[\s^2^(Fo^2^)+(0.0091P)^2^+1.7395P] where P=(Fo^2^+2Fc^2^)/3'
_refine_ls_weighting_scheme sigma
_refine_ls_wR_factor_gt 0.0369
_refine_ls_wR_factor_ref 0.0369
_reflns_number_gt 3484
_reflns_number_total 3487
_reflns_threshold_expression I>2\s(I)
_cod_data_source_file ja404457f_si_001.cif
_cod_data_source_block Compound_Cp2HoCl(DEVP)
_cod_depositor_comments
;
The following automatic conversions were performed:

'_exptl_crystal_density_meas' value 'none' was changed to '?' - the
value is perceived as not measured.

Automatic conversion script
Id: cif_fix_values 3008 2015-01-20 13:52:24Z robertas 
;
_cod_original_cell_volume 1900.66(11)
_cod_database_code 4120707

loop_
_symmetry_equiv_pos_site_id
_symmetry_equiv_pos_as_xyz
1 x,y,z
2 -x,-y,1/2+z
3 1/2-x,1/2+y,1/2+z
4 1/2+x,1/2-y,z

loop_
_atom_site_aniso_label
_atom_site_aniso_U_11
_atom_site_aniso_U_22
_atom_site_aniso_U_33
_atom_site_aniso_U_23
_atom_site_aniso_U_13
_atom_site_aniso_U_12
Ho1 0.0153(1) 0.0132(1) 0.0181(1) 0.0005(1) -0.0001(1) 0.0004(1)
Cl1 0.0384(5) 0.0306(4) 0.0237(4) 0.0002(3) 0.0087(3) -0.0108(4)
P1 0.0176(4) 0.0189(4) 0.0217(4) 0.0030(3) -0.0002(3) 0.0034(3)
O1 0.0204(11) 0.0192(11) 0.0324(13) 0.0022(10) -0.0018(9) 0.0044(9)
O2 0.0251(11) 0.0198(11) 0.0299(11) 0.0022(9) -0.0049(9) 0.0048(9)
O3 0.0187(11) 0.0349(13) 0.0203(11) 0.0019(10) -0.0005(9) -0.0005(9)
C1 0.046(2) 0.0285(19) 0.0314(19) -0.0102(15) -0.0190(17) 0.0046(16)
C2 0.0284(18) 0.0209(17) 0.043(2) -0.0079(15) -0.0051(15) -0.0050(14)
C3 0.0360(16) 0.0176(14) 0.028(3) -0.0009(15) -0.0028(14) 0.0001(11)
C4 0.0311(18) 0.0181(15) 0.0346(18) -0.0069(14) 0.0005(15) 0.0059(13)
C5 0.049(2) 0.0259(18) 0.0220(17) -0.0089(14) 0.0040(15) 0.0080(16)
C6 0.0154(16) 0.0329(19) 0.045(2) 0.0135(19) -0.0084(15) -0.0071(15)
C7 0.0217(17) 0.046(2) 0.037(2) -0.0113(19) 0.0017(16) -0.0125(16)
C8 0.0211(15) 0.0210(15) 0.066(3) -0.0033(16) -0.0109(16) -0.0083(12)
C9 0.028(2) 0.041(2) 0.040(3) 0.0186(19) -0.0051(17) -0.0120(17)
C10 0.0216(17) 0.037(2) 0.042(2) -0.0103(17) 0.0080(15) -0.0074(16)
C11 0.0318(18) 0.0160(16) 0.046(2) 0.0094(15) -0.0002(15) 0.0021(13)
C12 0.093(4) 0.0171(17) 0.061(4) -0.0053(17) -0.005(3) 0.0077(18)
C13 0.0216(15) 0.0447(19) 0.024(2) -0.0023(14) 0.0066(12) -0.0017(14)
C14 0.035(2) 0.047(2) 0.0289(19) 0.0032(17) 0.0052(16) -0.0071(18)
C15 0.0182(15) 0.0349(19) 0.0281(16) 0.0055(14) -0.0001(13) 0.0041(14)
C16 0.0216(16) 0.047(2) 0.055(3) 0.017(2) 0.0065(17) -0.0052(15)

loop_
_atom_site_label
_atom_site_type_symbol
_atom_site_thermal_displace_type
_atom_site_fract_x
_atom_site_fract_y
_atom_site_fract_z
_atom_site_occupancy
_atom_site_U_iso_or_equiv
_atom_site_calc_flag
_atom_site_refinement_flags
Ho1 Ho Uani 0.07938(1) 0.78958(1) 0.25035(4) 1.000 0.0155(1) . .
Cl1 Cl Uani 0.13590(4) 0.81528(7) -0.04151(10) 1.000 0.0309(3) . .
P1 P Uani 0.19176(4) 0.56832(7) 0.40427(10) 1.000 0.0194(2) . .
O1 O Uani 0.15223(10) 0.66842(19) 0.3548(3) 1.000 0.0240(7) . .
O2 O Uani 0.15825(11) 0.45986(18) 0.3302(3) 1.000 0.0249(6) . .
O3 O Uani 0.19980(11) 0.5511(2) 0.6012(3) 1.000 0.0246(7) . .
C1 C Uani 0.13095(19) 0.9151(3) 0.4958(5) 1.000 0.0353(11) . .
C2 C Uani 0.14467(17) 0.9733(3) 0.3424(5) 1.000 0.0308(11) . .
C3 C Uani 0.08567(15) 1.0131(3) 0.2775(6) 1.000 0.0272(12) . .
C4 C Uani 0.03586(17) 0.9793(3) 0.3889(4) 1.000 0.0279(10) . .
C5 C Uani 0.06481(19) 0.9178(3) 0.5242(4) 1.000 0.0323(11) . .
C6 C Uani -0.03740(17) 0.7537(4) 0.1287(5) 1.000 0.0311(11) . .
C7 C Uani -0.00066(18) 0.6593(4) 0.0716(5) 1.000 0.0349(11) . .
C8 C Uani 0.01601(16) 0.5944(3) 0.2106(5) 1.000 0.0360(12) . .
C9 C Uani -0.00953(19) 0.6438(4) 0.3578(5) 1.000 0.0363(14) . .
C10 C Uani -0.04294(18) 0.7419(4) 0.3072(5) 1.000 0.0335(11) . .
C11 C Uani 0.18190(17) 0.3442(3) 0.3711(5) 1.000 0.0313(10) . .
C12 C Uani 0.1887(3) 0.2783(3) 0.2107(6) 1.000 0.057(2) . .
C13 C Uani 0.14276(16) 0.5431(3) 0.7126(4) 1.000 0.0301(10) . .
C14 C Uani 0.16557(19) 0.5014(4) 0.8820(5) 1.000 0.0370(11) . .
C15 C Uani 0.27230(15) 0.5748(3) 0.3277(4) 1.000 0.0271(10) . .
C16 C Uani 0.28844(17) 0.6536(3) 0.2159(5) 1.000 0.0412(13) . .
H1 H Uiso 0.16190 0.87970 0.56810 1.000 0.0420 calc R
H2 H Uiso 0.18600 0.98380 0.29230 1.000 0.0370 calc R
H3 H Uiso 0.08030 1.05580 0.17520 1.000 0.0330 calc R
H4 H Uiso -0.00880 0.99490 0.37550 1.000 0.0340 calc R
H5 H Uiso 0.04290 0.88420 0.61830 1.000 0.0390 calc R
H6 H Uiso -0.05480 0.81300 0.06010 1.000 0.0370 calc R
H7 H Uiso 0.01060 0.64350 -0.04380 1.000 0.0420 calc R
H8 H Uiso 0.04100 0.52650 0.20710 1.000 0.0430 calc R
H9 H Uiso -0.00510 0.61620 0.47150 1.000 0.0440 calc R
H10 H Uiso -0.06560 0.79220 0.38110 1.000 0.0400 calc R
H111 H Uiso 0.15110 0.30550 0.44860 1.000 0.0380 calc R
H112 H Uiso 0.22410 0.34920 0.42980 1.000 0.0380 calc R
H121 H Uiso 0.22000 0.31610 0.13580 1.000 0.0850 calc R
H122 H Uiso 0.14690 0.27410 0.15280 1.000 0.0850 calc R
H123 H Uiso 0.20370 0.20110 0.23730 1.000 0.0850 calc R
H131 H Uiso 0.11090 0.48940 0.66350 1.000 0.0360 calc R
H132 H Uiso 0.12210 0.61880 0.72480 1.000 0.0360 calc R
H141 H Uiso 0.12930 0.49900 0.96220 1.000 0.0560 calc R
H142 H Uiso 0.19880 0.55300 0.92610 1.000 0.0560 calc R
H143 H Uiso 0.18370 0.42460 0.86920 1.000 0.0560 calc R
H151 H Uiso 0.30350 0.52170 0.36730 1.000 0.0320 calc R
H161 H Uiso 0.25710 0.70660 0.17660 1.000 0.0500 calc R
H162 H Uiso 0.33140 0.65760 0.17450 1.000 0.0500 calc R

loop_
_atom_type_symbol
_atom_type_description
_atom_type_scat_dispersion_real
_atom_type_scat_dispersion_imag
_atom_type_scat_source
P P 0.1023 0.0942 'International Tables Vol C Tables 4.2.6.8 and 6.1.1.4'
O O 0.0106 0.0060 'International Tables Vol C Tables 4.2.6.8 and 6.1.1.4'
Ho Ho -0.2175 4.6783 'International Tables Vol C Tables 4.2.6.8 and 6.1.1.4'
Cl Cl 0.1484 0.1585 'International Tables Vol C Tables 4.2.6.8 and 6.1.1.4'
H H 0.0000 0.0000 'International Tables Vol C Tables 4.2.6.8 and 6.1.1.4'
C C 0.0033 0.0016 'International Tables Vol C Tables 4.2.6.8 and 6.1.1.4'

loop_
_geom_angle_atom_site_label_1
_geom_angle_atom_site_label_2
_geom_angle_atom_site_label_3
_geom_angle
_geom_angle_publ_flag
Cl1 Ho1 O1 95.15(6) yes
Cl1 Ho1 C1 113.07(9) yes
Cl1 Ho1 C2 84.98(9) yes
Cl1 Ho1 C3 86.13(10) yes
Cl1 Ho1 C4 114.84(7) yes
Cl1 Ho1 C5 134.69(8) yes
Cl1 Ho1 C6 96.76(9) yes
Cl1 Ho1 C7 83.49(9) yes
Cl1 Ho1 C8 102.83(9) yes
Cl1 Ho1 C9 132.14(9) yes
Cl1 Ho1 C10 127.65(9) yes
O1 Ho1 C1 79.34(10) yes
O1 Ho1 C2 94.15(10) yes
O1 Ho1 C3 124.85(10) yes
O1 Ho1 C4 128.35(9) yes
O1 Ho1 C5 98.30(10) yes
O1 Ho1 C6 130.80(12) yes
O1 Ho1 C7 104.48(11) yes
O1 Ho1 C8 80.17(9) yes
O1 Ho1 C9 86.84(11) yes
O1 Ho1 C10 117.12(11) yes
C1 Ho1 C2 30.89(12) yes
C1 Ho1 C3 50.74(12) yes
C1 Ho1 C4 50.97(11) yes
C1 Ho1 C5 30.56(12) yes
C1 Ho1 C6 136.25(12) yes
C1 Ho1 C7 162.86(12) yes
C1 Ho1 C8 139.86(12) yes
C1 Ho1 C9 114.26(12) yes
C1 Ho1 C10 112.67(12) yes
C2 Ho1 C3 30.87(11) yes
C2 Ho1 C4 51.37(11) yes
C2 Ho1 C5 51.13(12) yes
C2 Ho1 C6 134.33(13) yes
C2 Ho1 C7 158.85(13) yes
C2 Ho1 C8 170.66(12) yes
C2 Ho1 C9 142.71(12) yes
C2 Ho1 C10 128.32(13) yes
C3 Ho1 C4 31.01(11) yes
C3 Ho1 C5 51.07(13) yes
C3 Ho1 C6 103.50(12) yes
C3 Ho1 C7 130.28(13) yes
C3 Ho1 C8 153.03(10) yes
C3 Ho1 C9 130.61(12) yes
C3 Ho1 C10 104.20(12) yes
C4 Ho1 C5 31.14(10) yes
C4 Ho1 C6 88.16(12) yes
C4 Ho1 C7 119.22(12) yes
C4 Ho1 C8 127.29(11) yes
C4 Ho1 C9 100.14(12) yes
C4 Ho1 C10 77.29(13) yes
C5 Ho1 C6 106.18(12) yes
C5 Ho1 C7 133.21(12) yes
C5 Ho1 C8 122.01(11) yes
C5 Ho1 C9 91.78(12) yes
C5 Ho1 C10 82.74(13) yes
C6 Ho1 C7 31.05(13) yes
C6 Ho1 C8 50.64(13) yes
C6 Ho1 C9 51.09(13) yes
C6 Ho1 C10 30.93(12) yes
C7 Ho1 C8 29.91(12) yes
C7 Ho1 C9 50.21(12) yes
C7 Ho1 C10 50.52(12) yes
C8 Ho1 C9 30.41(12) yes
C8 Ho1 C10 50.27(12) yes
C9 Ho1 C10 30.71(14) yes
O1 P1 O2 107.58(13) yes
O1 P1 O3 114.73(13) yes
O1 P1 C15 113.49(15) yes
O2 P1 O3 107.92(13) yes
O2 P1 C15 109.21(15) yes
O3 P1 C15 103.71(14) yes
Ho1 O1 P1 167.10(15) yes
P1 O2 C11 121.3(2) yes
P1 O3 C13 120.3(2) yes
Ho1 C1 C2 74.6(2) yes
Ho1 C1 C5 74.3(2) yes
C2 C1 C5 108.9(3) no
Ho1 C2 C1 74.5(2) yes
Ho1 C2 C3 74.1(2) yes
C1 C2 C3 107.0(3) no
Ho1 C3 C2 75.0(2) yes
Ho1 C3 C4 74.5(2) yes
C2 C3 C4 108.8(4) no
Ho1 C4 C3 74.5(2) yes
Ho1 C4 C5 74.4(2) yes
C3 C4 C5 107.1(3) no
Ho1 C5 C1 75.2(2) yes
Ho1 C5 C4 74.48(19) yes
C1 C5 C4 108.2(3) no
Ho1 C6 C7 75.2(2) yes
Ho1 C6 C10 74.5(2) yes
C7 C6 C10 106.2(4) no
Ho1 C7 C6 73.8(2) yes
Ho1 C7 C8 75.2(2) yes
C6 C7 C8 108.7(3) no
Ho1 C8 C7 74.9(2) yes
Ho1 C8 C9 74.5(2) yes
C7 C8 C9 109.1(3) no
Ho1 C9 C8 75.1(2) yes
Ho1 C9 C10 74.1(2) yes
C8 C9 C10 107.3(3) no
Ho1 C10 C6 74.5(2) yes
Ho1 C10 C9 75.2(2) yes
C6 C10 C9 108.7(4) no
O2 C11 C12 109.2(3) yes
O3 C13 C14 106.9(3) yes
P1 C15 C16 119.6(3) yes
Ho1 C1 H1 117.00 no
C2 C1 H1 126.00 no
C5 C1 H1 126.00 no
Ho1 C2 H2 117.00 no
C1 C2 H2 127.00 no
C3 C2 H2 126.00 no
Ho1 C3 H3 117.00 no
C2 C3 H3 126.00 no
C4 C3 H3 126.00 no
Ho1 C4 H4 117.00 no
C3 C4 H4 126.00 no
C5 C4 H4 127.00 no
Ho1 C5 H5 117.00 no
C1 C5 H5 126.00 no
C4 C5 H5 126.00 no
Ho1 C6 H6 116.00 no
C7 C6 H6 127.00 no
C10 C6 H6 127.00 no
Ho1 C7 H7 117.00 no
C6 C7 H7 126.00 no
C8 C7 H7 126.00 no
Ho1 C8 H8 117.00 no
C7 C8 H8 125.00 no
C9 C8 H8 125.00 no
Ho1 C9 H9 117.00 no
C8 C9 H9 126.00 no
C10 C9 H9 126.00 no
Ho1 C10 H10 117.00 no
C6 C10 H10 126.00 no
C9 C10 H10 126.00 no
O2 C11 H111 110.00 no
O2 C11 H112 110.00 no
C12 C11 H111 110.00 no
C12 C11 H112 110.00 no
H111 C11 H112 108.00 no
C11 C12 H121 109.00 no
C11 C12 H122 109.00 no
C11 C12 H123 109.00 no
H121 C12 H122 109.00 no
H121 C12 H123 110.00 no
H122 C12 H123 109.00 no
O3 C13 H131 110.00 no
O3 C13 H132 110.00 no
C14 C13 H131 110.00 no
C14 C13 H132 110.00 no
H131 C13 H132 109.00 no
C13 C14 H141 110.00 no
C13 C14 H142 109.00 no
C13 C14 H143 109.00 no
H141 C14 H142 109.00 no
H141 C14 H143 109.00 no
H142 C14 H143 109.00 no
P1 C15 H151 120.00 no
C16 C15 H151 120.00 no
C15 C16 H161 120.00 no
C15 C16 H162 120.00 no
H161 C16 H162 120.00 no

loop_
_geom_bond_atom_site_label_1
_geom_bond_atom_site_label_2
_geom_bond_distance
_geom_bond_publ_flag
Ho1 Cl1 2.5817(9) yes
Ho1 O1 2.229(2) yes
Ho1 C1 2.644(4) yes
Ho1 C2 2.645(4) yes
Ho1 C3 2.633(4) yes
Ho1 C4 2.634(3) yes
Ho1 C5 2.632(3) yes
Ho1 C6 2.636(4) yes
Ho1 C7 2.654(4) yes
Ho1 C8 2.658(3) yes
Ho1 C9 2.651(4) yes
Ho1 C10 2.636(4) yes
P1 O1 1.483(2) yes
P1 O2 1.561(2) yes
P1 O3 1.561(2) yes
P1 C15 1.776(3) yes
O2 C11 1.477(4) yes
O3 C13 1.472(4) yes
C1 C2 1.408(5) no
C1 C5 1.390(6) no
C2 C3 1.405(5) no
C3 C4 1.408(5) no
C4 C5 1.414(5) no
C6 C7 1.416(6) no
C6 C10 1.406(6) no
C7 C8 1.370(6) no
C8 C9 1.392(6) no
C9 C10 1.400(6) no
C11 C12 1.479(6) no
C13 C14 1.488(5) no
C15 C16 1.315(5) no
C1 H1 0.9500 no
C2 H2 0.9500 no
C3 H3 0.9500 no
C4 H4 0.9500 no
C5 H5 0.9500 no
C6 H6 0.9500 no
C7 H7 0.9500 no
C8 H8 0.9500 no
C9 H9 0.9500 no
C10 H10 0.9500 no
C11 H111 0.9900 no
C11 H112 0.9900 no
C12 H121 0.9800 no
C12 H122 0.9800 no
C12 H123 0.9800 no
C13 H131 0.9900 no
C13 H132 0.9900 no
C14 H141 0.9800 no
C14 H142 0.9800 no
C14 H143 0.9800 no
C15 H151 0.9500 no
C16 H161 0.9500 no
C16 H162 0.9500 no
